data_4127949
loop_
_publ_author_name
'Zhu, Xiaolong'
'Hu, Chunhua T.'
'Yang, Jingxiang'
'Joyce, Leo A.'
'Qiu, Mengdi'
'Ward, Michael D.'
'Kahr, Bart'

_publ_section_title
;
 Manipulating Solid Forms of Contact Insecticides for Infectious Disease
 Prevention.
;
_journal_issue 42
_journal_name_full 'Journal of the American Chemical Society'
_journal_page_first 16858
_journal_page_last 16864
_journal_paper_doi 10.1021/jacs.9b08125
_journal_volume 141
_journal_year 2019
_chemical_formula_sum 'C14 H9 Cl3 F2'
_chemical_formula_weight 321.56
_space_group_crystal_system monoclinic
_space_group_IT_number 14
_space_group_name_Hall '-P 2ybc'
_space_group_name_H-M_alt 'P 1 21/c 1'
_symmetry_space_group_name_Hall '-P 2ybc'
_symmetry_space_group_name_H-M 'P 1 21/c 1'
_atom_sites_solution_hydrogens geom
_audit_creation_method SHELXL-2018/1
_cell_angle_alpha 90
_cell_angle_beta 97.406(2)
_cell_angle_gamma 90
_cell_formula_units_Z 4
_cell_length_a 9.3017(11)
_cell_length_b 13.2943(15)
_cell_length_c 10.9353(13)
_cell_measurement_reflns_used 4975
_cell_measurement_temperature 100(2)
_cell_measurement_theta_max 26.77
_cell_measurement_theta_min 2.21
_cell_volume 1341.0(3)
_computing_cell_refinement 'Bruker SAINT'
_computing_data_collection 'Bruker APEX2'
_computing_data_reduction 'Bruker SAINT'
_computing_structure_refinement 'SHELXL-2018/1 (Sheldrick, 2018)'
_computing_structure_solution 'SHELXT (Sheldrick 2015)'
_diffrn_ambient_temperature 100(2)
_diffrn_measured_fraction_theta_full 1.000
_diffrn_measured_fraction_theta_max 1.000
_diffrn_measurement_device_type 'Bruker APEX-II CCD'
_diffrn_measurement_method '\w scans'
_diffrn_radiation_source 'sealed tube'
_diffrn_radiation_type MoK\a
_diffrn_radiation_wavelength 0.71073
_diffrn_reflns_av_R_equivalents 0.0455
_diffrn_reflns_av_unetI/netI 0.0313
_diffrn_reflns_Laue_measured_fraction_full 1.000
_diffrn_reflns_Laue_measured_fraction_max 1.000
_diffrn_reflns_limit_h_max 12
_diffrn_reflns_limit_h_min -12
_diffrn_reflns_limit_k_max 17
_diffrn_reflns_limit_k_min -17
_diffrn_reflns_limit_l_max 14
_diffrn_reflns_limit_l_min -14
_diffrn_reflns_number 20117
_diffrn_reflns_point_group_measured_fraction_full 1.000
_diffrn_reflns_point_group_measured_fraction_max 1.000
_diffrn_reflns_theta_full 25.242
_diffrn_reflns_theta_max 28.304
_diffrn_reflns_theta_min 2.208
_exptl_absorpt_coefficient_mu 0.687
_exptl_absorpt_correction_T_max 0.7457
_exptl_absorpt_correction_T_min 0.5773
_exptl_absorpt_correction_type multi-scan
_exptl_absorpt_process_details SADABS
_exptl_crystal_colour colourless
_exptl_crystal_density_diffrn 1.593
_exptl_crystal_description needle
_exptl_crystal_F_000 648
_exptl_crystal_size_max 0.350
_exptl_crystal_size_mid 0.200
_exptl_crystal_size_min 0.050
_refine_diff_density_max 0.347
_refine_diff_density_min -0.259
_refine_diff_density_rms 0.063
_refine_ls_extinction_method none
_refine_ls_goodness_of_fit_ref 1.018
_refine_ls_hydrogen_treatment constr
_refine_ls_matrix_type full
_refine_ls_number_parameters 172
_refine_ls_number_reflns 3336
_refine_ls_number_restraints 0
_refine_ls_restrained_S_all 1.018
_refine_ls_R_factor_all 0.0478
_refine_ls_R_factor_gt 0.0362
_refine_ls_shift/su_max 0.001
_refine_ls_shift/su_mean 0.000
_refine_ls_structure_factor_coef Fsqd
_refine_ls_weighting_details 'w=1/[\s^2^(Fo^2^)+(0.0448P)^2^+0.5436P] where P=(Fo^2^+2Fc^2^)/3'
_refine_ls_weighting_scheme calc
_refine_ls_wR_factor_gt 0.0843
_refine_ls_wR_factor_ref 0.0894
_reflns_Friedel_coverage 0.000
_reflns_number_gt 2724
_reflns_number_total 3336
_reflns_threshold_expression 'I > 2\s(I)'
_cod_data_source_file ja9b08125_si_002.cif
_cod_data_source_block DFDT-Form-II
_cod_database_code 4127949
_shelx_shelxl_version_number 2018/1
_shelx_space_group_comment
;
The symmetry employed for this shelxl refinement is uniquely defined
by the following loop, which should always be used as a source of
symmetry information in preference to the above space-group names.
They are only intended as comments.
;
_shelx_estimated_absorpt_t_min 0.795
_shelx_estimated_absorpt_t_max 0.966

loop_
_space_group_symop_operation_xyz
'x, y, z'
'-x, y+1/2, -z+1/2'
'-x, -y, -z'
'x, -y-1/2, z-1/2'

loop_
_atom_site_label
_atom_site_type_symbol
_atom_site_fract_x
_atom_site_fract_y
_atom_site_fract_z
_atom_site_U_iso_or_equiv
_atom_site_adp_type
_atom_site_occupancy
_atom_site_site_symmetry_order
_atom_site_calc_flag
_atom_site_refinement_flags_posn
_atom_site_refinement_flags_adp
Cl1 Cl 0.86577(5) 0.78550(3) 0.79275(4) 0.02674(12) Uani 1 1 d . .
Cl2 Cl 1.07823(5) 0.63247(4) 0.76440(4) 0.03024(13) Uani 1 1 d . .
Cl3 Cl 1.00546(5) 0.68071(4) 1.00517(4) 0.03254(13) Uani 1 1 d . .
F1 F 0.66263(13) 0.43824(9) 0.34948(10) 0.0336(3) Uani 1 1 d . .
F2 F 0.36487(13) 0.67226(11) 1.11825(12) 0.0423(3) Uani 1 1 d . .
C1 C 0.93259(19) 0.66644(15) 0.84720(16) 0.0237(4) Uani 1 1 d . .
C2 C 0.81511(19) 0.58287(14) 0.83461(15) 0.0208(4) Uani 1 1 d . .
H2 H 0.863573 0.522939 0.877107 0.025 Uiso 1 1 calc R U
C3 C 0.77155(19) 0.54939(14) 0.70158(15) 0.0211(4) Uani 1 1 d . .
C4 C 0.7036(2) 0.61040(14) 0.60756(16) 0.0234(4) Uani 1 1 d . .
H4 H 0.683020 0.678584 0.624687 0.028 Uiso 1 1 calc R U
C5 C 0.6655(2) 0.57280(15) 0.48914(16) 0.0247(4) Uani 1 1 d . .
H5 H 0.616964 0.614017 0.425839 0.030 Uiso 1 1 calc R U
C6 C 0.6996(2) 0.47487(15) 0.46580(16) 0.0248(4) Uani 1 1 d . .
C7 C 0.7693(2) 0.41252(15) 0.55390(17) 0.0278(4) Uani 1 1 d . .
H7 H 0.793335 0.345455 0.534400 0.033 Uiso 1 1 calc R U
C8 C 0.8039(2) 0.45003(14) 0.67243(17) 0.0246(4) Uani 1 1 d . .
H8 H 0.850527 0.407421 0.735148 0.030 Uiso 1 1 calc R U
C9 C 0.69014(19) 0.60779(13) 0.90722(16) 0.0211(4) Uani 1 1 d . .
C10 C 0.6948(2) 0.57013(14) 1.02695(16) 0.0243(4) Uani 1 1 d . .
H10 H 0.773996 0.529075 1.059997 0.029 Uiso 1 1 calc R U
C11 C 0.5855(2) 0.59172(15) 1.09859(17) 0.0278(4) Uani 1 1 d . .
H11 H 0.589621 0.566337 1.180171 0.033 Uiso 1 1 calc R U
C12 C 0.4721(2) 0.65034(15) 1.04880(18) 0.0290(4) Uani 1 1 d . .
C13 C 0.4611(2) 0.68750(15) 0.93046(18) 0.0279(4) Uani 1 1 d . .
H13 H 0.380248 0.727205 0.897830 0.033 Uiso 1 1 calc R U
C14 C 0.5709(2) 0.66561(14) 0.86003(17) 0.0243(4) Uani 1 1 d . .
H14 H 0.564580 0.690495 0.778082 0.029 Uiso 1 1 calc R U

loop_
_atom_site_aniso_label
_atom_site_aniso_U_11
_atom_site_aniso_U_22
_atom_site_aniso_U_33
_atom_site_aniso_U_23
_atom_site_aniso_U_13
_atom_site_aniso_U_12
Cl1 0.0289(2) 0.0250(2) 0.0269(2) 0.00175(17) 0.00579(18) -0.00208(18)
Cl2 0.0236(2) 0.0422(3) 0.0255(2) 0.0012(2) 0.00567(17) 0.0033(2)
Cl3 0.0334(3) 0.0458(3) 0.0172(2) 0.00017(19) -0.00125(17) -0.0112(2)
F1 0.0390(7) 0.0416(7) 0.0199(5) -0.0103(5) 0.0028(5) -0.0005(5)
F2 0.0362(7) 0.0576(9) 0.0367(7) -0.0088(6) 0.0185(6) -0.0054(6)
C1 0.0238(9) 0.0313(10) 0.0161(8) 0.0016(7) 0.0029(7) 0.0009(7)
C2 0.0250(9) 0.0226(9) 0.0145(8) 0.0018(7) 0.0010(6) 0.0009(7)
C3 0.0230(8) 0.0240(9) 0.0168(8) -0.0002(7) 0.0036(6) -0.0005(7)
C4 0.0299(10) 0.0218(9) 0.0185(8) 0.0001(7) 0.0030(7) 0.0025(7)
C5 0.0263(9) 0.0295(10) 0.0181(8) 0.0024(7) 0.0017(7) 0.0011(7)
C6 0.0252(9) 0.0346(10) 0.0156(8) -0.0062(7) 0.0060(7) -0.0041(8)
C7 0.0315(10) 0.0259(10) 0.0273(10) -0.0040(8) 0.0085(8) 0.0021(8)
C8 0.0280(9) 0.0257(10) 0.0205(9) 0.0028(7) 0.0045(7) 0.0037(8)
C9 0.0241(9) 0.0227(9) 0.0163(8) -0.0018(7) 0.0020(7) -0.0043(7)
C10 0.0284(9) 0.0243(9) 0.0195(8) 0.0007(7) 0.0005(7) -0.0056(7)
C11 0.0350(10) 0.0332(11) 0.0157(8) -0.0021(7) 0.0050(7) -0.0126(8)
C12 0.0276(10) 0.0341(11) 0.0273(10) -0.0105(8) 0.0113(8) -0.0099(8)
C13 0.0230(9) 0.0294(10) 0.0314(10) -0.0026(8) 0.0042(8) -0.0015(8)
C14 0.0269(9) 0.0260(9) 0.0202(8) 0.0003(7) 0.0035(7) -0.0045(7)

loop_
_atom_type_symbol
_atom_type_description
_atom_type_scat_dispersion_real
_atom_type_scat_dispersion_imag
_atom_type_scat_source
C C 0.0033 0.0016 'International Tables Vol C Tables 4.2.6.8 and 6.1.1.4'
H H 0.0000 0.0000 'International Tables Vol C Tables 4.2.6.8 and 6.1.1.4'
F F 0.0171 0.0103 'International Tables Vol C Tables 4.2.6.8 and 6.1.1.4'
Cl Cl 0.1484 0.1585 'International Tables Vol C Tables 4.2.6.8 and 6.1.1.4'

loop_
_geom_angle_atom_site_label_1
_geom_angle_atom_site_label_2
_geom_angle_atom_site_label_3
_geom_angle
C2 C1 Cl1 113.36(12)
C2 C1 Cl2 110.26(13)
Cl1 C1 Cl2 108.17(10)
C2 C1 Cl3 109.73(12)
Cl1 C1 Cl3 107.64(10)
Cl2 C1 Cl3 107.48(10)
C3 C2 C9 115.66(15)
C3 C2 C1 113.02(14)
C9 C2 C1 111.92(14)
C3 C2 H2 105.0
C9 C2 H2 105.0
C1 C2 H2 105.0
C4 C3 C8 118.08(16)
C4 C3 C2 124.92(16)
C8 C3 C2 116.99(16)
C5 C4 C3 120.93(17)
C5 C4 H4 119.5
C3 C4 H4 119.5
C6 C5 C4 118.50(17)
C6 C5 H5 120.7
C4 C5 H5 120.7
F1 C6 C7 118.65(17)
F1 C6 C5 118.42(17)
C7 C6 C5 122.93(17)
C6 C7 C8 118.13(18)
C6 C7 H7 120.9
C8 C7 H7 120.9
C7 C8 C3 121.39(17)
C7 C8 H8 119.3
C3 C8 H8 119.3
C14 C9 C10 118.16(17)
C14 C9 C2 123.42(16)
C10 C9 C2 118.42(16)
C11 C10 C9 121.14(18)
C11 C10 H10 119.4
C9 C10 H10 119.4
C12 C11 C10 118.41(18)
C12 C11 H11 120.8
C10 C11 H11 120.8
F2 C12 C11 118.91(18)
F2 C12 C13 118.46(18)
C11 C12 C13 122.63(18)
C12 C13 C14 118.42(18)
C12 C13 H13 120.8
C14 C13 H13 120.8
C13 C14 C9 121.22(17)
C13 C14 H14 119.4
C9 C14 H14 119.4

loop_
_geom_bond_atom_site_label_1
_geom_bond_atom_site_label_2
_geom_bond_distance
Cl1 C1 1.775(2)
Cl2 C1 1.7819(18)
Cl3 C1 1.7826(18)
F1 C6 1.364(2)
F2 C12 1.361(2)
C1 C2 1.552(3)
C2 C3 1.525(2)
C2 C9 1.526(2)
C2 H2 1.0000
C3 C4 1.395(2)
C3 C8 1.401(3)
C4 C5 1.391(2)
C4 H4 0.9500
C5 C6 1.372(3)
C5 H5 0.9500
C6 C7 1.369(3)
C7 C8 1.387(3)
C7 H7 0.9500
C8 H8 0.9500
C9 C14 1.393(3)
C9 C10 1.397(2)
C10 C11 1.391(3)
C10 H10 0.9500
C11 C12 1.367(3)
C11 H11 0.9500
C12 C13 1.377(3)
C13 C14 1.387(3)
C13 H13 0.9500
C14 H14 0.9500
